data_7120928
loop_
_publ_author_name
'Zhu, Sha'
'Shoshani, Manar M.'
'Johnson, Samuel A.'

_publ_section_title
;
 Versatile (\h6-arene)Ni(PCy3) nickel monophosphine precursors
;
_journal_name_full 'Chemical Communications'
_journal_paper_doi 10.1039/C7CC08416A
_journal_year 2017
_chemical_compound_source synthesized
_chemical_formula_moiety 'C25  H41 Ni O P'
_chemical_formula_sum 'C25 H41 Ni O P'
_chemical_formula_weight 447.26
_space_group_IT_number 2
_symmetry_cell_setting triclinic
_symmetry_Int_Tables_number 2
_symmetry_space_group_name_Hall '-P 1'
_symmetry_space_group_name_H-M 'P -1'
_atom_sites_solution_hydrogens geom
_atom_sites_solution_primary iterative
_atom_sites_solution_secondary iterative
_audit_creation_date 2016-08-03T15:14:01-00:00
_audit_creation_method 'WinGX routine CIF_UPDATE'
_audit_update_record
;
2017-10-16 deposited with the CCDC.
2017-11-21 downloaded from the CCDC.
;
_cell_angle_alpha 97.5800(10)
_cell_angle_beta 99.4610(10)
_cell_angle_gamma 115.0380(10)
_cell_formula_units_Z 2
_cell_length_a 8.6352(5)
_cell_length_b 9.7092(6)
_cell_length_c 15.6942(10)
_cell_measurement_reflns_used 55092
_cell_measurement_temperature 135(2)
_cell_measurement_theta_max 32.64
_cell_measurement_theta_min 2.92
_cell_measurement_wavelength 0.71073
_cell_volume 1145.68(12)
_computing_cell_refinement 'Bruker SAINT'
_computing_data_collection 'Bruker APEX2'
_computing_data_reduction 'Bruker SAINT'
_computing_molecular_graphics 'Bruker SHELXTL'
_computing_publication_material 'Bruker SHELXTL'
_computing_structure_refinement 'SHELXL-2016/4 (Sheldrick, 2016)'
_computing_structure_solution 'SHELXS-97 (Sheldrick 2008)'
_diffrn_ambient_temperature 135(2)
_diffrn_measured_fraction_theta_full 0.997
_diffrn_measured_fraction_theta_max 0.995
_diffrn_measurement_device_type 'Bruker APEX-II CCD'
_diffrn_measurement_method '\f and \w scans'
_diffrn_radiation_probe x-ray
_diffrn_radiation_type MoK\a
_diffrn_radiation_wavelength 0.71073
_diffrn_reflns_av_unetI/netI 0.0542
_diffrn_reflns_Laue_measured_fraction_full 0.997
_diffrn_reflns_Laue_measured_fraction_max 0.995
_diffrn_reflns_limit_h_max 13
_diffrn_reflns_limit_h_min -13
_diffrn_reflns_limit_k_max 14
_diffrn_reflns_limit_k_min -14
_diffrn_reflns_limit_l_max 23
_diffrn_reflns_limit_l_min -23
_diffrn_reflns_number 32139
_diffrn_reflns_point_group_measured_fraction_full 0.997
_diffrn_reflns_point_group_measured_fraction_max 0.995
_diffrn_reflns_theta_full 32.5
_diffrn_reflns_theta_max 32.636
_diffrn_reflns_theta_min 2.923
_diffrn_standards_number 0
_exptl_absorpt_coefficient_mu 0.93
_exptl_absorpt_correction_T_max 0.862329
_exptl_absorpt_correction_T_min 0.765321
_exptl_absorpt_correction_type multi-scan
_exptl_absorpt_process_details twinabs
_exptl_crystal_colour yellow
_exptl_crystal_density_diffrn 1.297
_exptl_crystal_density_method 'not measured'
_exptl_crystal_description plate
_exptl_crystal_F_000 484
_exptl_crystal_size_max 0.36
_exptl_crystal_size_mid 0.32
_exptl_crystal_size_min 0.12
_refine_diff_density_max 1.153
_refine_diff_density_min -0.781
_refine_diff_density_rms 0.145
_refine_ls_extinction_method none
_refine_ls_goodness_of_fit_ref 1.092
_refine_ls_hydrogen_treatment constr
_refine_ls_matrix_type full
_refine_ls_number_constraints 0
_refine_ls_number_parameters 256
_refine_ls_number_reflns 32139
_refine_ls_number_restraints 0
_refine_ls_restrained_S_all 1.092
_refine_ls_R_factor_all 0.0918
_refine_ls_R_factor_gt 0.0638
_refine_ls_shift/su_max 0
_refine_ls_shift/su_mean 0
_refine_ls_structure_factor_coef Fsqd
_refine_ls_weighting_details 'w=1/[\s^2^(Fo^2^)+1.5095P] where P=(Fo^2^+2Fc^2^)/3'
_refine_ls_weighting_scheme calc
_refine_ls_wR_factor_gt 0.0992
_refine_ls_wR_factor_ref 0.1095
_reflns_Friedel_coverage 0
_reflns_number_gt 25298
_reflns_number_total 32139
_reflns_threshold_expression 'I > 2\s(I)'
_cod_data_source_file c7cc08416a2.cif
_cod_data_source_block shelx_CCDC1
_cod_database_code 7120928

loop_
_symmetry_equiv_pos_as_xyz
'x, y, z'
'-x, -y, -z'

loop_
_atom_site_label
_atom_site_type_symbol
_atom_site_fract_x
_atom_site_fract_y
_atom_site_fract_z
_atom_site_U_iso_or_equiv
_atom_site_adp_type
_atom_site_occupancy
_atom_site_site_symmetry_order
_atom_site_calc_flag
_atom_site_refinement_flags_posn
_atom_site_refinement_flags_adp
NI1 Ni 0.22460(4) 0.43077(3) 0.35600(2) 0.01251(7) Uani 1 1 d . .
P1 P 0.30220(7) 0.34455(6) 0.24968(4) 0.01076(11) Uani 1 1 d . .
O1 O -0.1399(2) 0.1901(2) 0.39557(13) 0.0237(4) Uani 1 1 d . .
C1 C 0.0049(3) 0.3335(3) 0.41534(16) 0.0167(4) Uani 1 1 d . .
C2 C 0.1637(3) 0.3758(3) 0.47761(15) 0.0166(4) Uani 1 1 d . .
H2 H 0.177105 0.302303 0.508614 0.02 Uiso 1 1 calc R U
C3 C 0.3030(3) 0.5284(3) 0.49372(15) 0.0180(4) Uani 1 1 d . .
H3 H 0.410377 0.5573 0.535701 0.022 Uiso 1 1 calc R U
C4 C 0.2838(3) 0.6377(3) 0.44805(16) 0.0190(5) Uani 1 1 d . .
H4 H 0.376514 0.740975 0.460153 0.023 Uiso 1 1 calc R U
C5 C 0.1261(3) 0.5928(3) 0.38426(17) 0.0194(5) Uani 1 1 d . .
H5 H 0.113356 0.665511 0.35239 0.023 Uiso 1 1 calc R U
C6 C -0.0128(3) 0.4407(3) 0.36736(16) 0.0187(5) Uani 1 1 d . .
H6 H -0.118309 0.410568 0.323625 0.022 Uiso 1 1 calc R U
C7 C -0.1235(4) 0.0763(3) 0.4392(2) 0.0293(6) Uani 1 1 d . .
H7A H -0.025808 0.058499 0.425454 0.044 Uiso 1 1 calc R U
H7B H -0.233194 -0.02149 0.418807 0.044 Uiso 1 1 calc R U
H7C H -0.099989 0.113226 0.503341 0.044 Uiso 1 1 calc R U
C8 C 0.4804(3) 0.4948(2) 0.21145(14) 0.0123(4) Uani 1 1 d . .
H8 H 0.430762 0.56363 0.189749 0.015 Uiso 1 1 calc R U
C9 C 0.6393(3) 0.6004(3) 0.28940(15) 0.0153(4) Uani 1 1 d . .
H9A H 0.598748 0.644339 0.336546 0.018 Uiso 1 1 calc R U
H9B H 0.692315 0.537282 0.314282 0.018 Uiso 1 1 calc R U
C10 C 0.7796(3) 0.7342(3) 0.26113(17) 0.0202(5) Uani 1 1 d . .
H10A H 0.732077 0.806273 0.244683 0.024 Uiso 1 1 calc R U
H10B H 0.88389 0.793454 0.311829 0.024 Uiso 1 1 calc R U
C11 C 0.8361(3) 0.6751(3) 0.18282(18) 0.0227(5) Uani 1 1 d . .
H11A H 0.919638 0.764976 0.163694 0.027 Uiso 1 1 calc R U
H11B H 0.897376 0.613805 0.201344 0.027 Uiso 1 1 calc R U
C12 C 0.6773(3) 0.5735(3) 0.10558(17) 0.0232(5) Uani 1 1 d . .
H12A H 0.716145 0.532677 0.056499 0.028 Uiso 1 1 calc R U
H12B H 0.621885 0.637051 0.083633 0.028 Uiso 1 1 calc R U
C13 C 0.5421(3) 0.4369(3) 0.13452(16) 0.0182(5) Uani 1 1 d . .
H13A H 0.439244 0.373013 0.083701 0.022 Uiso 1 1 calc R U
H13B H 0.595596 0.369959 0.152983 0.022 Uiso 1 1 calc R U
C14 C 0.1225(3) 0.2461(3) 0.14581(14) 0.0132(4) Uani 1 1 d . .
H14 H 0.166307 0.200194 0.100282 0.016 Uiso 1 1 calc R U
C15 C -0.0375(3) 0.1138(3) 0.16381(16) 0.0166(4) Uani 1 1 d . .
H15A H -0.002555 0.036372 0.183917 0.02 Uiso 1 1 calc R U
H15B H -0.076352 0.157107 0.21203 0.02 Uiso 1 1 calc R U
C16 C -0.1914(3) 0.0323(3) 0.08120(17) 0.0205(5) Uani 1 1 d . .
H16A H -0.15616 -0.018132 0.034276 0.025 Uiso 1 1 calc R U
H16B H -0.292974 -0.049858 0.095824 0.025 Uiso 1 1 calc R U
C17 C -0.2455(3) 0.1494(3) 0.04734(17) 0.0227(5) Uani 1 1 d . .
H17A H -0.341771 0.095779 -0.007359 0.027 Uiso 1 1 calc R U
H17B H -0.290221 0.193293 0.092388 0.027 Uiso 1 1 calc R U
C18 C -0.0899(3) 0.2807(3) 0.02788(17) 0.0239(5) Uani 1 1 d . .
H18A H -0.12646 0.358053 0.008981 0.029 Uiso 1 1 calc R U
H18B H -0.053431 0.237846 -0.021542 0.029 Uiso 1 1 calc R U
C19 C 0.0673(3) 0.3623(3) 0.10930(16) 0.0182(5) Uani 1 1 d . .
H19A H 0.035369 0.416363 0.156171 0.022 Uiso 1 1 calc R U
H19B H 0.168251 0.441854 0.092883 0.022 Uiso 1 1 calc R U
C20 C 0.3857(3) 0.1977(2) 0.26677(14) 0.0122(4) Uani 1 1 d . .
H20 H 0.515805 0.259644 0.292172 0.015 Uiso 1 1 calc R U
C21 C 0.3127(3) 0.1119(3) 0.33782(15) 0.0150(4) Uani 1 1 d . .
H21A H 0.332323 0.189323 0.391431 0.018 Uiso 1 1 calc R U
H21B H 0.184023 0.045274 0.315261 0.018 Uiso 1 1 calc R U
C22 C 0.4013(3) 0.0104(3) 0.36265(16) 0.0182(4) Uani 1 1 d . .
H22A H 0.527933 0.078208 0.390986 0.022 Uiso 1 1 calc R U
H22B H 0.347023 -0.046959 0.406125 0.022 Uiso 1 1 calc R U
C23 C 0.3828(3) -0.1061(3) 0.28129(17) 0.0205(5) Uani 1 1 d . .
H23A H 0.448207 -0.164727 0.2988 0.025 Uiso 1 1 calc R U
H23B H 0.257036 -0.181776 0.256843 0.025 Uiso 1 1 calc R U
C24 C 0.4545(3) -0.0220(3) 0.21055(16) 0.0187(5) Uani 1 1 d . .
H24A H 0.436016 -0.099678 0.157302 0.022 Uiso 1 1 calc R U
H24B H 0.582921 0.04603 0.233111 0.022 Uiso 1 1 calc R U
C25 C 0.3627(3) 0.0771(3) 0.18509(15) 0.0152(4) Uani 1 1 d . .
H25A H 0.235544 0.008168 0.158812 0.018 Uiso 1 1 calc R U
H25B H 0.413156 0.131916 0.139937 0.018 Uiso 1 1 calc R U

loop_
_atom_site_aniso_label
_atom_site_aniso_U_11
_atom_site_aniso_U_22
_atom_site_aniso_U_33
_atom_site_aniso_U_23
_atom_site_aniso_U_13
_atom_site_aniso_U_12
NI1 0.01394(13) 0.01411(13) 0.01147(13) 0.00251(10) 0.00460(10) 0.00778(11)
P1 0.0113(2) 0.0108(2) 0.0109(2) 0.00249(19) 0.00381(19) 0.0053(2)
O1 0.0173(8) 0.0219(9) 0.0287(10) 0.0077(8) 0.0069(7) 0.0048(7)
C1 0.0161(10) 0.0187(11) 0.0171(11) 0.0032(9) 0.0082(8) 0.0085(9)
C2 0.0201(11) 0.0205(11) 0.0128(10) 0.0054(8) 0.0063(8) 0.0113(9)
C3 0.0185(11) 0.0218(11) 0.0124(10) -0.0006(9) 0.0030(8) 0.0096(9)
C4 0.0223(11) 0.0155(10) 0.0194(11) 0.0009(9) 0.0079(9) 0.0084(9)
C5 0.0262(12) 0.0190(11) 0.0207(12) 0.0064(9) 0.0102(10) 0.0152(10)
C6 0.0181(11) 0.0266(12) 0.0183(11) 0.0060(9) 0.0057(9) 0.0157(10)
C7 0.0291(14) 0.0209(12) 0.0401(17) 0.0110(12) 0.0156(12) 0.0096(11)
C8 0.0125(9) 0.0124(9) 0.0124(10) 0.0042(8) 0.0044(7) 0.0052(8)
C9 0.0149(10) 0.0140(10) 0.0157(10) 0.0030(8) 0.0036(8) 0.0056(8)
C10 0.0175(11) 0.0152(11) 0.0228(12) 0.0024(9) 0.0054(9) 0.0031(9)
C11 0.0182(11) 0.0190(11) 0.0283(13) 0.0061(10) 0.0112(10) 0.0039(9)
C12 0.0237(12) 0.0232(12) 0.0198(12) 0.0066(10) 0.0114(10) 0.0054(10)
C13 0.0194(11) 0.0171(11) 0.0151(11) 0.0023(9) 0.0070(9) 0.0049(9)
C14 0.0123(9) 0.0146(10) 0.0111(9) 0.0011(8) 0.0024(7) 0.0053(8)
C15 0.0147(10) 0.0151(10) 0.0178(11) 0.0030(8) 0.0027(8) 0.0055(8)
C16 0.0149(10) 0.0198(11) 0.0204(12) -0.0015(9) 0.0024(9) 0.0046(9)
C17 0.0142(10) 0.0291(13) 0.0209(12) 0.0020(10) 0.0004(9) 0.0086(10)
C18 0.0214(12) 0.0290(13) 0.0192(12) 0.0077(10) -0.0006(9) 0.0110(11)
C19 0.0167(10) 0.0190(11) 0.0188(11) 0.0063(9) 0.0015(9) 0.0084(9)
C20 0.0125(9) 0.0124(9) 0.0136(10) 0.0039(8) 0.0052(8) 0.0067(8)
C21 0.0165(10) 0.0144(10) 0.0168(11) 0.0057(8) 0.0067(8) 0.0078(8)
C22 0.0228(11) 0.0180(11) 0.0185(11) 0.0084(9) 0.0069(9) 0.0118(9)
C23 0.0265(12) 0.0163(11) 0.0234(12) 0.0070(9) 0.0077(10) 0.0129(10)
C24 0.0227(11) 0.0179(11) 0.0210(12) 0.0035(9) 0.0079(9) 0.0136(9)
C25 0.0188(10) 0.0139(10) 0.0148(10) 0.0025(8) 0.0065(8) 0.0086(9)

loop_
_atom_type_symbol
_atom_type_description
_atom_type_scat_dispersion_real
_atom_type_scat_dispersion_imag
_atom_type_scat_source
C C 0.0033 0.0016 'International Tables Vol C Tables 4.2.6.8 and 6.1.1.4'
H H 0 0 'International Tables Vol C Tables 4.2.6.8 and 6.1.1.4'
O O 0.0106 0.006 'International Tables Vol C Tables 4.2.6.8 and 6.1.1.4'
P P 0.1023 0.0942 'International Tables Vol C Tables 4.2.6.8 and 6.1.1.4'
Ni Ni 0.3393 1.1124 'International Tables Vol C Tables 4.2.6.8 and 6.1.1.4'

loop_
_geom_angle_atom_site_label_1
_geom_angle_atom_site_label_2
_geom_angle_atom_site_label_3
_geom_angle
P1 NI1 C3 143.82(7)
P1 NI1 C5 137.30(7)
C3 NI1 C5 70.19(9)
P1 NI1 C4 142.91(7)
C3 NI1 C4 38.79(9)
C5 NI1 C4 38.81(9)
P1 NI1 C6 133.00(7)
C3 NI1 C6 83.08(9)
C5 NI1 C6 38.78(9)
C4 NI1 C6 70.18(10)
P1 NI1 C2 139.03(7)
C3 NI1 C2 38.86(9)
C5 NI1 C2 82.97(9)
C4 NI1 C2 70.17(9)
C6 NI1 C2 69.76(9)
P1 NI1 C1 134.37(7)
C3 NI1 C1 69.61(9)
C5 NI1 C1 69.52(9)
C4 NI1 C1 82.46(9)
C6 NI1 C1 38.30(9)
C2 NI1 C1 38.26(9)
C14 P1 C8 102.03(10)
C14 P1 C20 104.02(10)
C8 P1 C20 103.33(10)
C14 P1 NI1 113.55(7)
C8 P1 NI1 115.44(7)
C20 P1 NI1 116.70(7)
C1 O1 C7 116.7(2)
O1 C1 C6 115.2(2)
O1 C1 C2 124.6(2)
C6 C1 C2 120.2(2)
O1 C1 NI1 132.69(17)
C6 C1 NI1 69.71(13)
C2 C1 NI1 70.09(13)
C1 C2 C3 119.5(2)
C1 C2 NI1 71.66(13)
C3 C2 NI1 69.65(13)
C1 C2 H2 120.2
C3 C2 H2 120.2
NI1 C2 H2 131.1
C4 C3 C2 120.5(2)
C4 C3 NI1 71.00(14)
C2 C3 NI1 71.48(13)
C4 C3 H3 119.8
C2 C3 H3 119.8
NI1 C3 H3 130.4
C3 C4 C5 119.4(2)
C3 C4 NI1 70.22(13)
C5 C4 NI1 70.22(14)
C3 C4 H4 120.3
C5 C4 H4 120.3
NI1 C4 H4 132.1
C4 C5 C6 120.5(2)
C4 C5 NI1 70.98(14)
C6 C5 NI1 71.17(13)
C4 C5 H5 119.8
C6 C5 H5 119.8
NI1 C5 H5 130.8
C1 C6 C5 119.8(2)
C1 C6 NI1 71.99(13)
C5 C6 NI1 70.05(13)
C1 C6 H6 120.1
C5 C6 H6 120.1
NI1 C6 H6 130.5
O1 C7 H7A 109.5
O1 C7 H7B 109.5
H7A C7 H7B 109.5
O1 C7 H7C 109.5
H7A C7 H7C 109.5
H7B C7 H7C 109.5
C13 C8 C9 110.09(18)
C13 C8 P1 117.19(15)
C9 C8 P1 111.05(15)
C13 C8 H8 105.9
C9 C8 H8 105.9
P1 C8 H8 105.9
C10 C9 C8 111.92(19)
C10 C9 H9A 109.2
C8 C9 H9A 109.2
C10 C9 H9B 109.2
C8 C9 H9B 109.2
H9A C9 H9B 107.9
C11 C10 C9 111.9(2)
C11 C10 H10A 109.2
C9 C10 H10A 109.2
C11 C10 H10B 109.2
C9 C10 H10B 109.2
H10A C10 H10B 107.9
C12 C11 C10 110.9(2)
C12 C11 H11A 109.5
C10 C11 H11A 109.5
C12 C11 H11B 109.5
C10 C11 H11B 109.5
H11A C11 H11B 108.1
C11 C12 C13 110.5(2)
C11 C12 H12A 109.5
C13 C12 H12A 109.5
C11 C12 H12B 109.5
C13 C12 H12B 109.5
H12A C12 H12B 108.1
C8 C13 C12 111.30(19)
C8 C13 H13A 109.4
C12 C13 H13A 109.4
C8 C13 H13B 109.4
C12 C13 H13B 109.4
H13A C13 H13B 108
C15 C14 C19 109.74(18)
C15 C14 P1 109.78(15)
C19 C14 P1 111.26(15)
C15 C14 H14 108.7
C19 C14 H14 108.7
P1 C14 H14 108.7
C16 C15 C14 111.92(19)
C16 C15 H15A 109.2
C14 C15 H15A 109.2
C16 C15 H15B 109.2
C14 C15 H15B 109.2
H15A C15 H15B 107.9
C17 C16 C15 110.5(2)
C17 C16 H16A 109.6
C15 C16 H16A 109.6
C17 C16 H16B 109.6
C15 C16 H16B 109.6
H16A C16 H16B 108.1
C18 C17 C16 110.7(2)
C18 C17 H17A 109.5
C16 C17 H17A 109.5
C18 C17 H17B 109.5
C16 C17 H17B 109.5
H17A C17 H17B 108.1
C17 C18 C19 111.7(2)
C17 C18 H18A 109.3
C19 C18 H18A 109.3
C17 C18 H18B 109.3
C19 C18 H18B 109.3
H18A C18 H18B 107.9
C18 C19 C14 111.8(2)
C18 C19 H19A 109.3
C14 C19 H19A 109.3
C18 C19 H19B 109.3
C14 C19 H19B 109.3
H19A C19 H19B 107.9
C21 C20 C25 109.11(17)
C21 C20 P1 111.08(15)
C25 C20 P1 118.46(15)
C21 C20 H20 105.8
C25 C20 H20 105.8
P1 C20 H20 105.8
C22 C21 C20 111.57(18)
C22 C21 H21A 109.3
C20 C21 H21A 109.3
C22 C21 H21B 109.3
C20 C21 H21B 109.3
H21A C21 H21B 108
C23 C22 C21 111.49(19)
C23 C22 H22A 109.3
C21 C22 H22A 109.3
C23 C22 H22B 109.3
C21 C22 H22B 109.3
H22A C22 H22B 108
C24 C23 C22 110.61(19)
C24 C23 H23A 109.5
C22 C23 H23A 109.5
C24 C23 H23B 109.5
C22 C23 H23B 109.5
H23A C23 H23B 108.1
C23 C24 C25 111.1(2)
C23 C24 H24A 109.4
C25 C24 H24A 109.4
C23 C24 H24B 109.4
C25 C24 H24B 109.4
H24A C24 H24B 108
C24 C25 C20 110.99(18)
C24 C25 H25A 109.4
C20 C25 H25A 109.4
C24 C25 H25B 109.4
C20 C25 H25B 109.4
H25A C25 H25B 108

loop_
_geom_bond_atom_site_label_1
_geom_bond_atom_site_label_2
_geom_bond_distance
NI1 P1 2.0996(6)
NI1 C3 2.113(2)
NI1 C5 2.113(2)
NI1 C4 2.123(2)
NI1 C6 2.128(2)
NI1 C2 2.137(2)
NI1 C1 2.157(2)
P1 C14 1.866(2)
P1 C8 1.868(2)
P1 C20 1.880(2)
O1 C1 1.373(3)
O1 C7 1.418(3)
C1 C6 1.406(3)
C1 C2 1.407(3)
C2 C3 1.414(3)
C2 H2 0.95
C3 C4 1.406(3)
C3 H3 0.95
C4 C5 1.407(3)
C4 H4 0.95
C5 C6 1.408(3)
C5 H5 0.95
C6 H6 0.95
C7 H7A 0.98
C7 H7B 0.98
C7 H7C 0.98
C8 C13 1.531(3)
C8 C9 1.535(3)
C8 H8 1
C9 C10 1.533(3)
C9 H9A 0.99
C9 H9B 0.99
C10 C11 1.525(3)
C10 H10A 0.99
C10 H10B 0.99
C11 C12 1.522(4)
C11 H11A 0.99
C11 H11B 0.99
C12 C13 1.533(3)
C12 H12A 0.99
C12 H12B 0.99
C13 H13A 0.99
C13 H13B 0.99
C14 C15 1.536(3)
C14 C19 1.537(3)
C14 H14 1
C15 C16 1.532(3)
C15 H15A 0.99
C15 H15B 0.99
C16 C17 1.523(4)
C16 H16A 0.99
C16 H16B 0.99
C17 C18 1.521(4)
C17 H17A 0.99
C17 H17B 0.99
C18 C19 1.535(3)
C18 H18A 0.99
C18 H18B 0.99
C19 H19A 0.99
C19 H19B 0.99
C20 C21 1.538(3)
C20 C25 1.542(3)
C20 H20 1
C21 C22 1.533(3)
C21 H21A 0.99
C21 H21B 0.99
C22 C23 1.528(3)
C22 H22A 0.99
C22 H22B 0.99
C23 C24 1.523(3)
C23 H23A 0.99
C23 H23B 0.99
C24 C25 1.535(3)
C24 H24A 0.99
C24 H24B 0.99
C25 H25A 0.99
C25 H25B 0.99
